data_7216874
loop_
_publ_author_name
'Yokoyama, Ryuji'
'Ito, Shunji'
'Watanabe, Masataka'
'Harada, Nobuyuki'
'Kabuto, Chizuko'
'Morita, Noboru'

_publ_section_title
;
 [2 + 2] Cycloaddition reaction of cycloheptatriene with dichloroketene. A
 novel and efficient synthetic strategy for the synthesis of
 2-hydroxyazulene
;
_journal_issue 18
_journal_name_full 'Journal of the Chemical Society, Perkin Transactions 1'
_journal_page_first 2257
_journal_paper_doi 10.1039/b104164a
_journal_year 2001
_chemical_formula_sum 'C11 H9 Cl3 O2'
_chemical_formula_weight 279.55
_space_group_IT_number 14
_symmetry_cell_setting monoclinic
_symmetry_Int_Tables_number 14
_symmetry_space_group_name_Hall '-P 2yab'
_symmetry_space_group_name_H-M 'P 1 21/a 1'
_cell_angle_alpha 90
_cell_angle_beta 115.7591(4)
_cell_angle_gamma 90
_cell_formula_units_Z 8
_cell_length_a 9.751(1)
_cell_length_b 18.486(1)
_cell_length_c 14.7287(6)
_cell_measurement_reflns_used 5113
_cell_measurement_temperature 293.2
_cell_measurement_theta_max 27.5
_cell_volume 2391.1(3)
_computing_data_reduction 'teXsan Ver. 1.10'
_computing_publication_material 'teXsan Ver. 1.10'
_computing_structure_refinement 'teXsan Ver. 1.10'
_computing_structure_solution SIR92
_diffrn_detector_area_resol_mean 7.31
_diffrn_measured_fraction_theta_full 0.9306
_diffrn_measured_fraction_theta_max 0.9306
_diffrn_measurement_device_type 'Rigaku/MSC CCD'
_diffrn_measurement_method \w
_diffrn_radiation_type 'Mo K\a'
_diffrn_radiation_wavelength 0.7107
_diffrn_reflns_av_R_equivalents 0.028
_diffrn_reflns_limit_h_max 12
_diffrn_reflns_limit_h_min -12
_diffrn_reflns_limit_k_max 24
_diffrn_reflns_limit_k_min -24
_diffrn_reflns_limit_l_max 16
_diffrn_reflns_limit_l_min -18
_diffrn_reflns_number 20686
_diffrn_reflns_theta_full 27.48
_diffrn_reflns_theta_max 27.48
_exptl_absorpt_coefficient_mu 0.745
_exptl_absorpt_correction_T_max 1.000
_exptl_absorpt_correction_T_min 0.812
_exptl_absorpt_correction_type multi-scan
_exptl_absorpt_process_details '(Jacobson, 1998)'
_exptl_crystal_colour colorless
_exptl_crystal_density_diffrn 1.553
_exptl_crystal_density_method 'not measured'
_exptl_crystal_description plate
_exptl_crystal_size_max 0.200
_exptl_crystal_size_mid 0.100
_exptl_crystal_size_min 0.050
_refine_diff_density_max 0.21
_refine_diff_density_min -0.22
_refine_ls_extinction_method none
_refine_ls_goodness_of_fit_ref 0.938
_refine_ls_hydrogen_treatment noref
_refine_ls_number_parameters 289
_refine_ls_number_reflns 2442
_refine_ls_R_factor_gt 0.0408
_refine_ls_shift/su_max 0.0002
_refine_ls_structure_factor_coef F
_refine_ls_weighting_scheme unit
_refine_ls_wR_factor_ref 0.0421
_reflns_number_gt 2442
_reflns_number_total 5096
_reflns_threshold_expression F^2^>3.0\s(F^2^)
_cod_data_source_file b104164a.txt
_cod_data_source_block ito004d-283k
_cod_original_formula_sum 'C11 H9 Cl3 O2 '
_cod_database_code 7216874

loop_
_symmetry_equiv_pos_as_xyz
x,y,z
1/2-x,1/2+y,-z
-x,-y,-z
1/2+x,1/2-y,z

loop_
_atom_site_label
_atom_site_type_symbol
_atom_site_fract_x
_atom_site_fract_y
_atom_site_fract_z
_atom_site_U_iso_or_equiv
_atom_site_adp_type
_atom_site_occupancy
_atom_site_calc_flag
Cl(1) Cl 0.3385(2) 0.03754(8) 0.6464(1) 0.0686(4) Uani 1.00 d
Cl(2) Cl 0.0340(2) 0.06687(8) 0.4308(1) 0.0718(5) Uani 1.00 d
Cl(3) Cl 0.2677(2) 0.04789(8) 0.3622(1) 0.0712(5) Uani 1.00 d
Cl(4) Cl 0.0459(2) -0.24270(8) 0.1542(1) 0.0850(6) Uani 1.00 d
Cl(5) Cl -0.2417(2) -0.20051(7) -0.0512(1) 0.0763(5) Uani 1.00 d
Cl(6) Cl -0.4362(1) -0.10894(8) -0.00285(10) 0.0628(4) Uani 1.00 d
O(1) O 0.6418(4) 0.1289(2) 0.6574(3) 0.073(1) Uani 1.00 d
O(2) O 0.4408(3) 0.1631(2) 0.5112(2) 0.0422(8) Uani 1.00 d
O(3) O -0.0811(4) -0.2020(2) 0.3276(3) 0.082(1) Uani 1.00 d
O(4) O -0.1994(3) -0.1214(2) 0.2001(2) 0.0498(9) Uani 1.00 d
C(1) C 0.5096(5) 0.1379(2) 0.6076(4) 0.048(1) Uani 1.00 d
C(2) C 0.3623(5) 0.1273(2) 0.6165(3) 0.045(1) Uani 1.00 d
C(3) C 0.2873(5) 0.1526(2) 0.5066(3) 0.038(1) Uani 1.00 d
C(4) C 0.1846(5) 0.2196(2) 0.4631(3) 0.040(1) Uani 1.00 d
C(5) C 0.2549(5) 0.2942(3) 0.4728(3) 0.050(1) Uani 1.00 d
C(6) C 0.1526(6) 0.3452(3) 0.3936(4) 0.055(2) Uani 1.00 d
C(7) C 0.1212(6) 0.3380(3) 0.2975(4) 0.063(2) Uani 1.00 d
C(8) C 0.1741(6) 0.2782(3) 0.2565(4) 0.063(2) Uani 1.00 d
C(9) C 0.1850(6) 0.2099(3) 0.2856(4) 0.055(2) Uani 1.00 d
C(10) C 0.1211(5) 0.1832(3) 0.3566(3) 0.045(1) Uani 1.00 d
C(11) C 0.1824(5) 0.1108(3) 0.4115(3) 0.046(1) Uani 1.00 d
C(12) C -0.0886(5) -0.1694(3) 0.2575(4) 0.056(2) Uani 1.00 d
C(13) C 0.0006(5) -0.1610(3) 0.1952(4) 0.051(1) Uani 1.00 d
C(14) C -0.1345(4) -0.1117(2) 0.1277(3) 0.035(1) Uani 1.00 d
C(15) C -0.1027(5) -0.0338(2) 0.1049(3) 0.038(1) Uani 1.00 d
C(16) C -0.1818(6) 0.0259(3) 0.1336(4) 0.052(1) Uani 1.00 d
C(17) C -0.1567(6) 0.0979(3) 0.0959(5) 0.064(2) Uani 1.00 d
C(18) C -0.2009(6) 0.1146(3) 0.0001(5) 0.062(2) Uani 1.00 d
C(19) C -0.2818(6) 0.0674(3) -0.0851(4) 0.061(2) Uani 1.00 d
C(20) C -0.2767(6) -0.0042(3) -0.0895(3) 0.052(1) Uani 1.00 d
C(21) C -0.1750(5) -0.0537(2) -0.0087(3) 0.039(1) Uani 1.00 d
C(22) C -0.2449(5) -0.1211(2) 0.0148(3) 0.039(1) Uani 1.00 d
H(1) H 0.3354 0.1651 0.6625 0.0848 Uiso 1.00 calc
H(2) H 0.0914 0.2201 0.4853 0.0848 Uiso 1.00 calc
H(3) H 0.2778 0.3130 0.5367 0.0848 Uiso 1.00 calc
H(4) H 0.3640 0.2854 0.4720 0.0848 Uiso 1.00 calc
H(5) H 0.1275 0.3929 0.4181 0.0848 Uiso 1.00 calc
H(6) H 0.0590 0.3732 0.2459 0.0848 Uiso 1.00 calc
H(7) H 0.1691 0.2865 0.1857 0.0848 Uiso 1.00 calc
H(8) H 0.2121 0.1618 0.2457 0.0848 Uiso 1.00 calc
H(9) H 0.0139 0.1862 0.3280 0.0848 Uiso 1.00 calc
H(10) H 0.0935 -0.1212 0.2269 0.0848 Uiso 1.00 calc
H(11) H 0.0083 -0.0274 0.1244 0.0848 Uiso 1.00 calc
H(12) H -0.2934 0.0157 0.1150 0.0848 Uiso 1.00 calc
H(13) H -0.1423 0.0207 0.2101 0.0848 Uiso 1.00 calc
H(14) H -0.0922 0.1386 0.1479 0.0848 Uiso 1.00 calc
H(15) H -0.1702 0.1693 -0.0180 0.0848 Uiso 1.00 calc
H(16) H -0.3571 0.0937 -0.1514 0.0848 Uiso 1.00 calc
H(17) H -0.3339 -0.0242 -0.1626 0.0848 Uiso 1.00 calc
H(18) H -0.0835 -0.0776 -0.0268 0.0848 Uiso 1.00 calc

loop_
_atom_site_aniso_label
_atom_site_aniso_U_11
_atom_site_aniso_U_22
_atom_site_aniso_U_33
_atom_site_aniso_U_12
_atom_site_aniso_U_13
_atom_site_aniso_U_23
Cl(1) 0.0813(10) 0.0535(8) 0.0704(9) -0.0015(7) 0.0323(8) 0.0141(7)
Cl(2) 0.0553(8) 0.0775(10) 0.0786(9) -0.0274(7) 0.0253(7) -0.0010(8)
Cl(3) 0.0838(10) 0.0596(8) 0.0720(9) 0.0002(8) 0.0354(8) -0.0232(7)
Cl(4) 0.082(1) 0.0661(10) 0.110(1) 0.0395(8) 0.0454(10) 0.0286(9)
Cl(5) 0.112(1) 0.0427(7) 0.0668(9) -0.0016(8) 0.0319(9) -0.0129(7)
Cl(6) 0.0296(6) 0.0819(9) 0.0655(8) -0.0021(6) 0.0102(5) 0.0154(7)
O(1) 0.039(2) 0.084(3) 0.074(3) 0.004(2) 0.004(2) 0.007(2)
O(2) 0.032(2) 0.049(2) 0.044(2) 0.002(1) 0.016(1) 0.001(2)
O(3) 0.075(3) 0.106(3) 0.055(2) 0.001(2) 0.018(2) 0.040(2)
O(4) 0.045(2) 0.065(2) 0.041(2) 0.004(2) 0.021(1) 0.009(2)
C(1) 0.048(3) 0.040(3) 0.049(3) 0.002(2) 0.015(2) -0.005(2)
C(2) 0.048(3) 0.039(3) 0.047(3) 0.004(2) 0.020(2) 0.004(2)
C(3) 0.031(2) 0.044(2) 0.041(2) 0.000(2) 0.019(2) -0.003(2)
C(4) 0.033(2) 0.049(3) 0.040(2) 0.002(2) 0.018(2) -0.002(2)
C(5) 0.048(3) 0.047(3) 0.052(3) 0.001(2) 0.019(2) 0.003(2)
C(6) 0.049(3) 0.050(3) 0.065(3) 0.007(2) 0.024(3) 0.009(3)
C(7) 0.053(3) 0.063(4) 0.070(4) 0.008(3) 0.023(3) 0.022(3)
C(8) 0.067(4) 0.075(4) 0.044(3) 0.000(3) 0.023(3) 0.011(3)
C(9) 0.057(3) 0.065(3) 0.042(3) 0.000(3) 0.021(2) 0.000(3)
C(10) 0.031(2) 0.057(3) 0.043(3) 0.000(2) 0.011(2) -0.002(2)
C(11) 0.043(3) 0.047(3) 0.053(3) -0.010(2) 0.024(2) -0.013(2)
C(12) 0.043(3) 0.069(4) 0.043(3) -0.005(3) 0.006(2) 0.009(3)
C(13) 0.038(3) 0.048(3) 0.060(3) 0.008(2) 0.015(2) 0.016(2)
C(14) 0.028(2) 0.041(2) 0.036(2) 0.006(2) 0.013(2) 0.007(2)
C(15) 0.032(2) 0.036(2) 0.044(2) 0.003(2) 0.013(2) 0.004(2)
C(16) 0.060(3) 0.047(3) 0.047(3) 0.007(2) 0.022(2) -0.004(2)
C(17) 0.061(3) 0.042(3) 0.088(4) 0.004(3) 0.031(3) -0.015(3)
C(18) 0.068(4) 0.036(3) 0.094(4) 0.007(3) 0.046(3) 0.005(3)
C(19) 0.065(3) 0.053(3) 0.067(4) 0.016(3) 0.032(3) 0.025(3)
C(20) 0.061(3) 0.056(3) 0.042(3) 0.007(3) 0.026(2) 0.011(2)
C(21) 0.041(2) 0.033(2) 0.047(3) 0.004(2) 0.023(2) 0.003(2)
C(22) 0.034(2) 0.037(2) 0.040(2) 0.001(2) 0.013(2) -0.002(2)

loop_
_atom_type_symbol
_atom_type_description
_atom_type_scat_dispersion_real
_atom_type_scat_dispersion_imag
_atom_type_scat_source
C C 0.003 0.002
;International Tables for Crystallography
(1992, Vol. C, Tables 4.2.6.8 and 6.1.1.1)
;
H H 0.000 0.000
;International Tables for Crystallography
(1992, Vol. C, Table 6.1.1.2)
;
O O 0.011 0.006
;International Tables for Crystallography
(1992, Vol. C, Tables 4.2.6.8 and 6.1.1.1)
;
Cl Cl 0.148 0.159
;International Tables for Crystallography
(1992, Vol. C, Tables 4.2.6.8 and 6.1.1.1)
;

loop_
_geom_angle_atom_site_label_1
_geom_angle_atom_site_label_2
_geom_angle_atom_site_label_3
_geom_angle
_geom_angle_site_symmetry_2
_geom_angle_site_symmetry_3
_geom_angle_publ_flag
C(1) O(2) C(3) 91.9(3) 1_555 1_555 yes
C(12) O(4) C(14) 93.2(3) 1_555 1_555 yes
O(1) C(1) O(2) 127.1(5) 1_555 1_555 yes
O(1) C(1) C(2) 138.3(5) 1_555 1_555 yes
O(2) C(1) C(2) 94.5(3) 1_555 1_555 yes
Cl(1) C(2) C(1) 112.2(3) 1_555 1_555 yes
Cl(1) C(2) C(3) 119.9(3) 1_555 1_555 yes
Cl(1) C(2) H(1) 111.0 1_555 1_555 no
C(1) C(2) C(3) 84.5(3) 1_555 1_555 yes
C(1) C(2) H(1) 117.9 1_555 1_555 no
C(3) C(2) H(1) 109.3 1_555 1_555 no
O(2) C(3) C(2) 89.0(3) 1_555 1_555 yes
O(2) C(3) C(4) 111.9(3) 1_555 1_555 yes
O(2) C(3) C(11) 111.6(3) 1_555 1_555 yes
C(2) C(3) C(4) 127.4(4) 1_555 1_555 yes
C(2) C(3) C(11) 129.3(4) 1_555 1_555 yes
C(4) C(3) C(11) 88.3(3) 1_555 1_555 yes
C(3) C(4) C(5) 120.3(3) 1_555 1_555 yes
C(3) C(4) C(10) 88.5(3) 1_555 1_555 yes
C(3) C(4) H(2) 110.9 1_555 1_555 no
C(5) C(4) C(10) 116.8(4) 1_555 1_555 yes
C(5) C(4) H(2) 111.4 1_555 1_555 no
C(10) C(4) H(2) 106.6 1_555 1_555 no
C(4) C(5) C(6) 112.2(4) 1_555 1_555 yes
C(4) C(5) H(3) 109.4 1_555 1_555 no
C(4) C(5) H(4) 105.5 1_555 1_555 no
C(6) C(5) H(3) 109.7 1_555 1_555 no
C(6) C(5) H(4) 114.4 1_555 1_555 no
H(3) C(5) H(4) 105.2 1_555 1_555 no
C(5) C(6) C(7) 122.7(5) 1_555 1_555 yes
C(5) C(6) H(5) 116.7 1_555 1_555 no
C(7) C(6) H(5) 119.0 1_555 1_555 no
C(6) C(7) C(8) 124.2(5) 1_555 1_555 yes
C(6) C(7) H(6) 122.7 1_555 1_555 no
C(8) C(7) H(6) 113.0 1_555 1_555 no
C(7) C(8) C(9) 125.6(5) 1_555 1_555 yes
C(7) C(8) H(7) 115.9 1_555 1_555 no
C(9) C(8) H(7) 115.5 1_555 1_555 no
C(8) C(9) C(10) 122.5(5) 1_555 1_555 yes
C(8) C(9) H(8) 124.9 1_555 1_555 no
C(10) C(9) H(8) 110.6 1_555 1_555 no
C(4) C(10) C(9) 116.7(4) 1_555 1_555 yes
C(4) C(10) C(11) 87.4(3) 1_555 1_555 yes
C(4) C(10) H(9) 107.5 1_555 1_555 no
C(9) C(10) C(11) 117.6(4) 1_555 1_555 yes
C(9) C(10) H(9) 112.3 1_555 1_555 no
C(11) C(10) H(9) 112.8 1_555 1_555 no
Cl(2) C(11) Cl(3) 109.0(2) 1_555 1_555 yes
Cl(2) C(11) C(3) 110.4(3) 1_555 1_555 yes
Cl(2) C(11) C(10) 108.8(3) 1_555 1_555 yes
Cl(3) C(11) C(3) 117.4(3) 1_555 1_555 yes
Cl(3) C(11) C(10) 120.1(3) 1_555 1_555 yes
C(3) C(11) C(10) 89.7(3) 1_555 1_555 yes
O(3) C(12) O(4) 127.5(5) 1_555 1_555 yes
O(3) C(12) C(13) 138.7(5) 1_555 1_555 yes
O(4) C(12) C(13) 93.8(4) 1_555 1_555 yes
Cl(4) C(13) C(12) 114.6(3) 1_555 1_555 yes
Cl(4) C(13) C(14) 123.8(3) 1_555 1_555 yes
Cl(4) C(13) H(10) 116.0 1_555 1_555 no
C(12) C(13) C(14) 84.1(3) 1_555 1_555 yes
C(12) C(13) H(10) 113.0 1_555 1_555 no
C(14) C(13) H(10) 101.0 1_555 1_555 no
O(4) C(14) C(13) 88.6(3) 1_555 1_555 yes
O(4) C(14) C(15) 117.7(3) 1_555 1_555 yes
O(4) C(14) C(22) 116.6(3) 1_555 1_555 yes
C(13) C(14) C(15) 119.5(3) 1_555 1_555 yes
C(13) C(14) C(22) 128.4(4) 1_555 1_555 yes
C(15) C(14) C(22) 89.1(3) 1_555 1_555 yes
C(14) C(15) C(16) 116.5(4) 1_555 1_555 yes
C(14) C(15) C(21) 88.4(3) 1_555 1_555 yes
C(14) C(15) H(11) 110.1 1_555 1_555 no
C(16) C(15) C(21) 115.4(3) 1_555 1_555 yes
C(16) C(15) H(11) 117.1 1_555 1_555 no
C(21) C(15) H(11) 105.4 1_555 1_555 no
C(15) C(16) C(17) 111.0(4) 1_555 1_555 yes
C(15) C(16) H(12) 114.0 1_555 1_555 no
C(15) C(16) H(13) 104.3 1_555 1_555 no
C(17) C(16) H(12) 113.0 1_555 1_555 no
C(17) C(16) H(13) 116.4 1_555 1_555 no
H(12) C(16) H(13) 97.3 1_555 1_555 no
C(16) C(17) C(18) 124.8(5) 1_555 1_555 yes
C(16) C(17) H(14) 120.1 1_555 1_555 no
C(18) C(17) H(14) 114.9 1_555 1_555 no
C(17) C(18) C(19) 126.0(5) 1_555 1_555 yes
C(17) C(18) H(15) 118.0 1_555 1_555 no
C(19) C(18) H(15) 116.0 1_555 1_555 no
C(18) C(19) C(20) 128.7(5) 1_555 1_555 yes
C(18) C(19) H(16) 115.0 1_555 1_555 no
C(20) C(19) H(16) 116.3 1_555 1_555 no
C(19) C(20) C(21) 127.0(5) 1_555 1_555 yes
C(19) C(20) H(17) 112.9 1_555 1_555 no
C(21) C(20) H(17) 118.7 1_555 1_555 no
C(15) C(21) C(20) 123.3(4) 1_555 1_555 yes
C(15) C(21) C(22) 89.3(3) 1_555 1_555 yes
C(15) C(21) H(18) 108.2 1_555 1_555 no
C(20) C(21) C(22) 118.3(4) 1_555 1_555 yes
C(20) C(21) H(18) 112.0 1_555 1_555 no
C(22) C(21) H(18) 102.2 1_555 1_555 no
Cl(5) C(22) Cl(6) 107.0(2) 1_555 1_555 yes
Cl(5) C(22) C(14) 120.9(3) 1_555 1_555 yes
Cl(5) C(22) C(21) 115.8(3) 1_555 1_555 yes
Cl(6) C(22) C(14) 109.8(3) 1_555 1_555 yes
Cl(6) C(22) C(21) 113.9(3) 1_555 1_555 yes
C(14) C(22) C(21) 88.9(3) 1_555 1_555 yes

loop_
_geom_bond_atom_site_label_1
_geom_bond_atom_site_label_2
_geom_bond_distance
_geom_bond_publ_flag
Cl(1) C(2) 1.758(4) yes
Cl(2) C(11) 1.787(4) yes
Cl(3) C(11) 1.760(5) yes
Cl(4) C(13) 1.752(5) yes
Cl(5) C(22) 1.768(4) yes
Cl(6) C(22) 1.782(4) yes
O(1) C(1) 1.186(5) yes
O(2) C(1) 1.361(5) yes
O(2) C(3) 1.480(5) yes
O(3) C(12) 1.170(6) yes
O(4) C(12) 1.368(6) yes
O(4) C(14) 1.469(5) yes
C(1) C(2) 1.511(6) yes
C(2) C(3) 1.531(6) yes
C(2) H(1) 1.082 no
C(3) C(4) 1.547(6) yes
C(3) C(11) 1.536(6) yes
C(4) C(5) 1.519(6) yes
C(4) C(10) 1.566(6) yes
C(4) H(2) 1.091 no
C(5) C(6) 1.493(6) yes
C(5) H(3) 0.935 no
C(5) H(4) 1.082 no
C(6) C(7) 1.318(7) yes
C(6) H(5) 1.022 no
C(7) C(8) 1.458(8) yes
C(7) H(6) 0.984 no
C(8) C(9) 1.323(7) yes
C(8) H(7) 1.034 no
C(9) C(10) 1.514(7) yes
C(9) H(8) 1.159 no
C(10) C(11) 1.542(6) yes
C(10) H(9) 0.944 no
C(12) C(13) 1.523(7) yes
C(13) C(14) 1.555(6) yes
C(13) H(10) 1.101 no
C(14) C(15) 1.541(6) yes
C(14) C(22) 1.549(5) yes
C(15) C(16) 1.508(6) yes
C(15) C(21) 1.552(6) yes
C(15) H(11) 0.999 no
C(16) C(17) 1.503(7) yes
C(16) H(12) 1.018 no
C(16) H(13) 1.025 no
C(17) C(18) 1.320(8) yes
C(17) H(14) 1.062 no
C(18) C(19) 1.448(8) yes
C(18) H(15) 1.121 no
C(19) C(20) 1.327(7) yes
C(19) H(16) 1.053 no
C(20) C(21) 1.487(6) yes
C(20) H(17) 1.042 no
C(21) C(22) 1.531(6) yes
C(21) H(18) 1.126 no
